data_2240927
loop_
_publ_author_name
'Ishikawa, Yoshinobu'
'Yoshida, Nanako'

_publ_section_title
;
 Crystal structure of ethyl
 8-chloro-4-oxo-1,4-dihydroquinoline-3-carboxylate
;
_journal_issue 8
_journal_name_full 'Acta Crystallographica Section E'
_journal_page_first o566
_journal_paper_doi 10.1107/S2056989015013171
_journal_volume 71
_journal_year 2015
_chemical_formula_iupac 'C12 H10 Cl N O3'
_chemical_formula_moiety 'C12 H10 Cl N O3'
_chemical_formula_sum 'C12 H10 Cl N O3'
_chemical_formula_weight 251.67
_chemical_name_systematic
;
Ethyl 8-chloro-4-oxo-1,4-dihydroquinoline-3-carboxylate
;
_space_group_IT_number 2
_symmetry_cell_setting triclinic
_symmetry_space_group_name_Hall '-P 1'
_symmetry_space_group_name_H-M 'P -1'
_atom_sites_solution_hydrogens geom
_atom_sites_solution_primary direct
_atom_sites_solution_secondary difmap
_cell_angle_alpha 73.298(17)
_cell_angle_beta 70.57(3)
_cell_angle_gamma 77.22(3)
_cell_formula_units_Z 4
_cell_length_a 9.328(5)
_cell_length_b 11.043(2)
_cell_length_c 12.350(4)
_cell_measurement_reflns_used 25
_cell_measurement_temperature 298
_cell_measurement_theta_max 29.31
_cell_measurement_theta_min 25.01
_cell_volume 1137.9(8)
_computing_cell_refinement
;
<i>WinAFC</i> (Rigaku, 1999)
;
_computing_data_collection
;
<i>WinAFC</i> (Rigaku, 1999)
;
_computing_data_reduction
;
<i>WinAFC</i> (Rigaku, 1999)
;
_computing_molecular_graphics
;
CrystalStructure (Rigaku, 2010)
;
_computing_publication_material
;
CrystalStructure (Rigaku, 2010)
;
_computing_structure_refinement
;
SHELXL97 (Sheldrick, 2008)
;
_computing_structure_solution
;
SIR92 (Altomare <i>et al.</i>,  1994)
;
_diffrn_ambient_temperature 298
_diffrn_measured_fraction_theta_full 0.999
_diffrn_measured_fraction_theta_max 0.999
_diffrn_measurement_device_type 'Rigaku AFC7R'
_diffrn_measurement_method \w-2\q
_diffrn_radiation_type 'Cu K\a'
_diffrn_radiation_wavelength 1.54178
_diffrn_reflns_av_R_equivalents 0.0468
_diffrn_reflns_limit_h_max 11
_diffrn_reflns_limit_h_min -10
_diffrn_reflns_limit_k_max 13
_diffrn_reflns_limit_k_min -9
_diffrn_reflns_limit_l_max 14
_diffrn_reflns_limit_l_min -14
_diffrn_reflns_number 5652
_diffrn_reflns_theta_full 68.01
_diffrn_reflns_theta_max 68.01
_diffrn_standards_decay_% -0.870
_diffrn_standards_interval_count 150
_diffrn_standards_number 3
_exptl_absorpt_coefficient_mu 2.958
_exptl_absorpt_correction_T_max 0.642
_exptl_absorpt_correction_T_min 0.436
_exptl_absorpt_correction_type psi-scan
_exptl_absorpt_process_details
;
(North <i>et al.</i>,  1968)
;
_exptl_crystal_colour colorless
_exptl_crystal_density_diffrn 1.469
_exptl_crystal_density_method 'not measured'
_exptl_crystal_description prismatic
_exptl_crystal_F_000 520.00
_exptl_crystal_size_max 0.250
_exptl_crystal_size_mid 0.150
_exptl_crystal_size_min 0.150
_refine_diff_density_max 0.490
_refine_diff_density_min -0.410
_refine_ls_extinction_method none
_refine_ls_goodness_of_fit_ref 1.047
_refine_ls_hydrogen_treatment constr
_refine_ls_number_parameters 309
_refine_ls_number_reflns 4147
_refine_ls_number_restraints 0
_refine_ls_R_factor_gt 0.0656
_refine_ls_shift/su_max 0.000
_refine_ls_structure_factor_coef Fsqd
_refine_ls_weighting_details 'w = 1/[\s^2^(Fo^2^)+(0.1039P)^2^+0.6522P] where P=(Fo^2^+2Fc^2^)/3'
_refine_ls_weighting_scheme calc
_refine_ls_wR_factor_ref 0.1844
_reflns_number_gt 3328
_reflns_number_total 4147
_reflns_threshold_expression F^2^>2.0\s(F^2^)
_cod_data_source_file tk5374sup1.cif
_cod_data_source_block I
_cod_original_cell_volume 1137.8(7)
_cod_database_code 2240927

loop_
_symmetry_equiv_pos_site_id
_symmetry_equiv_pos_as_xyz
1 +X,+Y,+Z
2 -X,-Y,-Z

loop_
_atom_site_type_symbol
_atom_site_label
_atom_site_fract_x
_atom_site_fract_y
_atom_site_fract_z
_atom_site_U_iso_or_equiv
_atom_site_adp_type
_atom_site_calc_flag
_atom_site_refinement_flags
_atom_site_occupancy
_atom_site_symmetry_multiplicity
Cl Cl1 0.08408(10) 0.65841(10) 0.98364(8) 0.0840(4) Uani d . 1.0 2
Cl Cl2 0.58312(10) 1.16556(10) 0.62449(10) 0.0843(4) Uani d . 1.0 2
O O1 0.6848(3) 0.2777(2) 0.82920(19) 0.0660(7) Uani d . 1.0 2
O O2 0.8378(3) 0.3772(3) 0.5944(2) 0.0701(7) Uani d . 1.0 2
O O3 0.7027(3) 0.5425(2) 0.50191(17) 0.0557(6) Uani d . 1.0 2
O O4 1.1706(3) 0.7698(2) 0.6817(2) 0.0641(7) Uani d . 1.0 2
O O5 1.3355(3) 0.8720(3) 0.7792(3) 0.0807(8) Uani d . 1.0 2
O O6 1.1962(3) 1.0279(3) 0.8650(3) 0.0758(8) Uani d . 1.0 2
N N1 0.3633(3) 0.5894(2) 0.7925(2) 0.0463(6) Uani d . 1.0 2
N N2 0.8636(3) 1.0913(2) 0.7116(2) 0.0498(6) Uani d . 1.0 2
C C1 0.4819(3) 0.5701(3) 0.6996(3) 0.0439(6) Uani d . 1.0 2
C C2 0.5972(3) 0.4684(3) 0.7047(3) 0.0433(6) Uani d . 1.0 2
C C3 0.5924(4) 0.3757(3) 0.8155(3) 0.0446(6) Uani d . 1.0 2
C C4 0.4510(4) 0.3239(3) 1.0303(3) 0.0537(7) Uani d . 1.0 2
C C5 0.3293(4) 0.3460(4) 1.1246(3) 0.0602(8) Uani d . 1.0 2
C C6 0.2151(4) 0.4483(4) 1.1103(3) 0.0631(9) Uani d . 1.0 2
C C7 0.2249(4) 0.5289(3) 1.0010(3) 0.0531(7) Uani d . 1.0 2
C C8 0.4622(3) 0.4037(3) 0.9171(3) 0.0433(6) Uani d . 1.0 2
C C9 0.3498(3) 0.5084(3) 0.9022(3) 0.0429(6) Uani d . 1.0 2
C C10 0.7249(3) 0.4555(3) 0.5978(3) 0.0455(6) Uani d . 1.0 2
C C11 0.8225(4) 0.5353(4) 0.3913(3) 0.0622(9) Uani d . 1.0 2
C C12 0.7820(5) 0.6430(4) 0.2991(3) 0.0687(9) Uani d . 1.0 2
C C13 0.9825(4) 1.0692(3) 0.7539(3) 0.0490(7) Uani d . 1.0 2
C C14 1.0937(4) 0.9640(3) 0.7463(3) 0.0472(7) Uani d . 1.0 2
C C15 1.0809(4) 0.8692(3) 0.6907(3) 0.0467(7) Uani d . 1.0 2
C C16 0.9258(4) 0.8116(3) 0.5878(3) 0.0522(7) Uani d . 1.0 2
C C17 0.8017(4) 0.8339(4) 0.5473(3) 0.0615(8) Uani d . 1.0 2
C C18 0.6941(4) 0.9426(4) 0.5603(4) 0.0662(9) Uani d . 1.0 2
C C19 0.7149(4) 1.0284(3) 0.6131(3) 0.0559(8) Uani d . 1.0 2
C C20 0.9476(3) 0.8971(3) 0.6448(3) 0.0446(6) Uani d . 1.0 2
C C21 0.8410(3) 1.0076(3) 0.6566(3) 0.0444(6) Uani d . 1.0 2
C C22 1.2215(4) 0.9479(3) 0.7954(3) 0.0544(7) Uani d . 1.0 2
C C23 1.3084(5) 1.0104(5) 0.9282(5) 0.0885(13) Uani d . 1.0 2
C C24 1.2729(6) 1.1118(5) 0.9879(5) 0.0966(14) Uani d . 1.0 2
H H1 0.4869 0.6285 0.6276 0.0527 Uiso calc R 1.0 2
H H1A 0.2936 0.6539 0.7837 0.0555 Uiso calc R 1.0 2
H H2 0.7989 1.1595 0.7187 0.0597 Uiso calc R 1.0 2
H H4 0.5272 0.2552 1.0411 0.0645 Uiso calc R 1.0 2
H H5 0.3230 0.2921 1.1988 0.0723 Uiso calc R 1.0 2
H H6 0.1319 0.4623 1.1747 0.0757 Uiso calc R 1.0 2
H H11A 0.8290 0.4551 0.3713 0.0747 Uiso calc R 1.0 2
H H11B 0.9212 0.5406 0.3986 0.0747 Uiso calc R 1.0 2
H H12A 0.7703 0.7216 0.3219 0.0824 Uiso calc R 1.0 2
H H12B 0.6873 0.6341 0.2893 0.0824 Uiso calc R 1.0 2
H H12C 0.8619 0.6438 0.2260 0.0824 Uiso calc R 1.0 2
H H13 0.9916 1.1284 0.7909 0.0588 Uiso calc R 1.0 2
H H16 0.9973 0.7392 0.5779 0.0626 Uiso calc R 1.0 2
H H17 0.7882 0.7763 0.5106 0.0738 Uiso calc R 1.0 2
H H18 0.6086 0.9569 0.5333 0.0794 Uiso calc R 1.0 2
H H23A 1.3054 0.9287 0.9850 0.1062 Uiso calc R 1.0 2
H H23B 1.4107 1.0114 0.8733 0.1062 Uiso calc R 1.0 2
H H24A 1.1696 1.1130 1.0390 0.1159 Uiso calc R 1.0 2
H H24B 1.2828 1.1918 0.9308 0.1159 Uiso calc R 1.0 2
H H24C 1.3426 1.0985 1.0338 0.1159 Uiso calc R 1.0 2

loop_
_atom_site_aniso_label
_atom_site_aniso_U_11
_atom_site_aniso_U_22
_atom_site_aniso_U_33
_atom_site_aniso_U_12
_atom_site_aniso_U_13
_atom_site_aniso_U_23
Cl1 0.0547(5) 0.0919(7) 0.0693(6) 0.0301(5) 0.0002(4) -0.0157(5)
Cl2 0.0593(6) 0.0814(7) 0.1179(8) 0.0357(5) -0.0449(6) -0.0431(6)
O1 0.0787(15) 0.0485(12) 0.0563(12) 0.0336(11) -0.0233(11) -0.0177(10)
O2 0.0536(13) 0.0670(15) 0.0664(14) 0.0276(11) -0.0103(11) -0.0157(12)
O3 0.0501(11) 0.0544(12) 0.0470(11) 0.0140(9) -0.0064(9) -0.0133(9)
O4 0.0712(15) 0.0492(12) 0.0719(14) 0.0318(11) -0.0349(12) -0.0278(11)
O5 0.0585(14) 0.0736(16) 0.121(3) 0.0266(12) -0.0419(15) -0.0473(16)
O6 0.0698(15) 0.0779(16) 0.0975(19) 0.0253(13) -0.0478(14) -0.0465(15)
N1 0.0419(12) 0.0399(12) 0.0469(13) 0.0165(10) -0.0136(10) -0.0108(10)
N2 0.0472(13) 0.0390(12) 0.0579(14) 0.0169(10) -0.0176(11) -0.0178(11)
C1 0.0434(14) 0.0378(13) 0.0445(14) 0.0077(11) -0.0132(11) -0.0101(11)
C2 0.0427(14) 0.0377(13) 0.0486(15) 0.0086(11) -0.0157(12) -0.0165(11)
C3 0.0499(15) 0.0351(13) 0.0489(15) 0.0107(11) -0.0202(12) -0.0155(11)
C4 0.0640(19) 0.0403(14) 0.0541(17) 0.0024(13) -0.0219(14) -0.0082(13)
C5 0.070(2) 0.0568(18) 0.0477(16) -0.0097(16) -0.0160(15) -0.0036(14)
C6 0.0553(18) 0.073(3) 0.0500(17) -0.0062(16) -0.0034(14) -0.0135(15)
C7 0.0410(15) 0.0563(17) 0.0541(17) 0.0060(13) -0.0095(12) -0.0153(14)
C8 0.0478(15) 0.0354(13) 0.0473(15) 0.0018(11) -0.0166(12) -0.0128(11)
C9 0.0433(14) 0.0390(13) 0.0459(14) 0.0024(11) -0.0140(11) -0.0140(11)
C10 0.0423(14) 0.0408(14) 0.0508(15) 0.0066(11) -0.0143(12) -0.0151(12)
C11 0.0510(18) 0.070(2) 0.0513(17) 0.0107(15) -0.0031(14) -0.0209(15)
C12 0.071(3) 0.065(2) 0.0568(19) 0.0050(17) -0.0084(16) -0.0161(16)
C13 0.0484(16) 0.0412(14) 0.0547(16) 0.0092(12) -0.0160(13) -0.0174(12)
C14 0.0468(15) 0.0405(14) 0.0492(15) 0.0089(12) -0.0147(12) -0.0129(12)
C15 0.0494(15) 0.0368(13) 0.0441(14) 0.0140(11) -0.0128(12) -0.0104(11)
C16 0.0624(18) 0.0424(15) 0.0464(15) 0.0067(13) -0.0138(13) -0.0149(12)
C17 0.070(2) 0.0594(19) 0.0595(19) -0.0027(16) -0.0224(16) -0.0203(15)
C18 0.0578(19) 0.076(3) 0.069(2) 0.0039(17) -0.0299(17) -0.0203(18)
C19 0.0485(16) 0.0542(17) 0.0586(18) 0.0124(13) -0.0173(14) -0.0162(14)
C20 0.0473(15) 0.0372(13) 0.0392(13) 0.0068(11) -0.0082(11) -0.0085(11)
C21 0.0424(14) 0.0389(13) 0.0436(14) 0.0086(11) -0.0102(11) -0.0106(11)
C22 0.0505(17) 0.0473(16) 0.0614(18) 0.0093(13) -0.0188(14) -0.0155(14)
C23 0.077(3) 0.091(3) 0.115(4) 0.020(3) -0.054(3) -0.044(3)
C24 0.102(4) 0.101(4) 0.108(4) -0.009(3) -0.053(3) -0.034(3)

loop_
_atom_type_symbol
_atom_type_description
_atom_type_scat_dispersion_real
_atom_type_scat_dispersion_imag
_atom_type_scat_source
C C 0.0181 0.0091
;
International Tables for Crystallography
(1992, Vol. C, Tables 4.2.6.8 and 6.1.1.4)
;
H H 0.0000 0.0000
;
International Tables for Crystallography
(1992, Vol. C, Table 6.1.1.4)
;
N N 0.0311 0.0180
;
International Tables for Crystallography
(1992, Vol. C, Tables 4.2.6.8 and 6.1.1.4)
;
O O 0.0492 0.0322
;
International Tables for Crystallography
(1992, Vol. C, Tables 4.2.6.8 and 6.1.1.4)
;
Cl Cl 0.3639 0.7018
;
International Tables for Crystallography
(1992, Vol. C, Tables 4.2.6.8 and 6.1.1.4)
;

loop_
_geom_angle_atom_site_label_1
_geom_angle_atom_site_label_2
_geom_angle_atom_site_label_3
_geom_angle
_geom_angle_publ_flag
C10 O3 C11 116.0(3) no
C22 O6 C23 116.2(3) no
C1 N1 C9 121.5(3) no
C13 N2 C21 121.6(3) no
N1 C1 C2 123.5(3) no
C1 C2 C3 119.6(3) no
C1 C2 C10 119.8(3) no
C3 C2 C10 120.7(3) no
O1 C3 C2 125.2(3) no
O1 C3 C8 119.6(3) no
C2 C3 C8 115.1(3) no
C5 C4 C8 120.7(3) no
C4 C5 C6 120.4(3) no
C5 C6 C7 119.9(3) no
Cl1 C7 C6 119.9(3) no
Cl1 C7 C9 119.3(3) no
C6 C7 C9 120.8(3) no
C3 C8 C4 119.9(3) no
C3 C8 C9 120.7(3) no
C4 C8 C9 119.3(3) no
N1 C9 C7 121.7(3) no
N1 C9 C8 119.6(3) no
C7 C9 C8 118.8(3) no
O2 C10 O3 122.5(3) no
O2 C10 C2 125.3(3) no
O3 C10 C2 112.2(3) no
O3 C11 C12 107.5(3) no
N2 C13 C14 124.1(4) no
C13 C14 C15 119.1(4) no
C13 C14 C22 120.1(4) no
C15 C14 C22 120.8(3) no
O4 C15 C14 125.0(4) no
O4 C15 C20 119.7(4) no
C14 C15 C20 115.3(3) no
C17 C16 C20 120.7(3) no
C16 C17 C18 120.5(4) no
C17 C18 C19 119.8(4) no
Cl2 C19 C18 119.2(3) no
Cl2 C19 C21 119.7(3) no
C18 C19 C21 121.1(3) no
C15 C20 C16 119.7(3) no
C15 C20 C21 121.1(3) no
C16 C20 C21 119.1(3) no
N2 C21 C19 122.4(3) no
N2 C21 C20 118.9(3) no
C19 C21 C20 118.8(4) no
O5 C22 O6 122.1(4) no
O5 C22 C14 126.0(4) no
O6 C22 C14 111.8(3) no
O6 C23 C24 108.7(4) no
C1 N1 H1A 119.268 no
C9 N1 H1A 119.263 no
C13 N2 H2 119.225 no
C21 N2 H2 119.224 no
N1 C1 H1 118.267 no
C2 C1 H1 118.268 no
C5 C4 H4 119.631 no
C8 C4 H4 119.632 no
C4 C5 H5 119.785 no
C6 C5 H5 119.782 no
C5 C6 H6 120.055 no
C7 C6 H6 120.052 no
O3 C11 H11A 110.210 no
O3 C11 H11B 110.206 no
C12 C11 H11A 110.205 no
C12 C11 H11B 110.201 no
H11A C11 H11B 108.495 no
C11 C12 H12A 109.473 no
C11 C12 H12B 109.470 no
C11 C12 H12C 109.478 no
H12A C12 H12B 109.463 no
H12A C12 H12C 109.472 no
H12B C12 H12C 109.471 no
N2 C13 H13 117.980 no
C14 C13 H13 117.965 no
C17 C16 H16 119.658 no
C20 C16 H16 119.643 no
C16 C17 H17 119.773 no
C18 C17 H17 119.776 no
C17 C18 H18 120.092 no
C19 C18 H18 120.094 no
O6 C23 H23A 109.956 no
O6 C23 H23B 109.955 no
C24 C23 H23A 109.957 no
C24 C23 H23B 109.953 no
H23A C23 H23B 108.342 no
C23 C24 H24A 109.475 no
C23 C24 H24B 109.472 no
C23 C24 H24C 109.473 no
H24A C24 H24B 109.472 no
H24A C24 H24C 109.470 no
H24B C24 H24C 109.466 no

loop_
_geom_bond_atom_site_label_1
_geom_bond_atom_site_label_2
_geom_bond_distance
_geom_bond_publ_flag
Cl1 C7 1.731(3) no
Cl2 C19 1.734(4) no
O1 C3 1.234(4) no
O2 C10 1.203(4) no
O3 C10 1.338(4) no
O3 C11 1.459(4) no
O4 C15 1.233(4) no
O5 C22 1.197(4) no
O6 C22 1.336(5) no
O6 C23 1.452(7) no
N1 C1 1.333(4) no
N1 C9 1.375(4) no
N2 C13 1.325(5) no
N2 C21 1.380(5) no
C1 C2 1.376(4) no
C2 C3 1.448(4) no
C2 C10 1.472(4) no
C3 C8 1.479(4) no
C4 C5 1.366(5) no
C4 C8 1.406(4) no
C5 C6 1.386(5) no
C6 C7 1.374(5) no
C7 C9 1.412(4) no
C8 C9 1.393(4) no
C11 C12 1.470(5) no
C13 C14 1.378(4) no
C14 C15 1.451(5) no
C14 C22 1.465(6) no
C15 C20 1.471(5) no
C16 C17 1.356(6) no
C16 C20 1.410(5) no
C17 C18 1.394(5) no
C18 C19 1.371(7) no
C19 C21 1.398(5) no
C20 C21 1.403(4) no
C23 C24 1.434(9) no
N1 H1A 0.860 no
N2 H2 0.860 no
C1 H1 0.930 no
C4 H4 0.930 no
C5 H5 0.930 no
C6 H6 0.930 no
C11 H11A 0.970 no
C11 H11B 0.970 no
C12 H12A 0.960 no
C12 H12B 0.960 no
C12 H12C 0.960 no
C13 H13 0.930 no
C16 H16 0.930 no
C17 H17 0.930 no
C18 H18 0.930 no
C23 H23A 0.970 no
C23 H23B 0.970 no
C24 H24A 0.960 no
C24 H24B 0.960 no
C24 H24C 0.960 no

loop_
_geom_contact_atom_site_label_1
_geom_contact_atom_site_label_2
_geom_contact_distance
_geom_contact_site_symmetry_2
_geom_contact_publ_flag
Cl1 N1 3.000(3) . no
Cl2 N2 3.015(4) . no
O1 O2 2.786(3) . no
O1 C1 3.593(4) . no
O1 C4 2.795(4) . no
O1 C10 2.924(4) . no
O2 C1 3.584(4) . no
O2 C3 2.920(4) . no
O2 C11 2.641(4) . no
O3 C1 2.664(4) . no
O4 O5 2.806(5) . no
O4 C13 3.591(4) . no
O4 C16 2.786(5) . no
O4 C22 2.917(5) . no
O5 C13 3.579(4) . no
O5 C15 2.935(5) . no
O5 C23 2.630(7) . no
O6 C13 2.669(5) . no
N1 C3 2.829(4) . no
N2 C15 2.830(4) . no
C1 C8 2.759(4) . no
C2 C9 2.810(4) . no
C4 C7 2.762(5) . no
C5 C9 2.787(4) . no
C6 C8 2.786(4) . no
C13 C20 2.752(5) . no
C14 C21 2.818(5) . no
C16 C19 2.763(5) . no
C17 C21 2.787(6) . no
C18 C20 2.783(6) . no
C22 C24 3.574(8) . no
Cl1 O4 3.445(3) 1_455 no
Cl1 O5 3.539(3) 1_455 no
Cl1 C22 3.582(4) 1_455 no
Cl2 O1 3.569(4) 1_565 no
Cl2 O2 3.552(4) 1_565 no
Cl2 C12 3.575(4) 2_676 no
O1 Cl2 3.569(4) 1_545 no
O1 N2 2.777(4) 1_545 no
O1 C13 3.250(4) 1_545 no
O2 Cl2 3.552(4) 1_545 no
O2 N2 3.064(4) 1_545 no
O2 C11 3.582(6) 2_766 no
O2 C16 3.411(4) 2_766 no
O4 Cl1 3.445(3) 1_655 no
O4 N1 2.748(4) 1_655 no
O4 C1 3.264(4) 1_655 no
O5 Cl1 3.539(3) 1_655 no
O5 N1 3.035(4) 1_655 no
O5 C1 3.595(4) 1_655 no
O5 C4 3.530(5) 2_767 no
N1 O4 2.748(4) 1_455 no
N1 O5 3.035(4) 1_455 no
N2 O1 2.777(4) 1_565 no
N2 O2 3.064(4) 1_565 no
N2 C16 3.536(4) 2_776 no
C1 O4 3.264(4) 1_455 no
C1 O5 3.595(4) 1_455 no
C3 C6 3.391(6) 2_667 no
C4 O5 3.530(5) 2_767 no
C4 C8 3.561(5) 2_667 no
C4 C9 3.320(6) 2_667 no
C4 C24 3.394(8) 1_445 no
C5 C8 3.547(6) 2_667 no
C5 C9 3.580(6) 2_667 no
C6 C3 3.391(6) 2_667 no
C8 C4 3.561(5) 2_667 no
C8 C5 3.547(6) 2_667 no
C9 C4 3.320(6) 2_667 no
C9 C5 3.580(6) 2_667 no
C11 O2 3.582(6) 2_766 no
C12 Cl2 3.575(4) 2_676 no
C13 O1 3.250(4) 1_565 no
C13 C17 3.565(5) 2_776 no
C15 C18 3.496(5) 2_776 no
C15 C19 3.569(4) 2_776 no
C16 O2 3.411(4) 2_766 no
C16 N2 3.536(4) 2_776 no
C16 C21 3.452(4) 2_776 no
C17 C13 3.565(5) 2_776 no
C18 C15 3.496(5) 2_776 no
C19 C15 3.569(4) 2_776 no
C20 C20 3.592(4) 2_776 no
C20 C21 3.555(4) 2_776 no
C21 C16 3.452(4) 2_776 no
C21 C20 3.555(4) 2_776 no
C22 Cl1 3.582(4) 1_655 no
C24 C4 3.394(8) 1_665 no
Cl1 H1A 2.5955 . no
Cl1 H6 2.7913 . no
Cl2 H2 2.6194 . no
Cl2 H18 2.7763 . no
O1 H4 2.5092 . no
O2 H11A 2.6635 . no
O2 H11B 2.5628 . no
O3 H1 2.2987 . no
O3 H12A 2.5189 . no
O3 H12B 2.5684 . no
O3 H12C 3.2006 . no
O4 H16 2.4985 . no
O5 H23A 2.6999 . no
O5 H23B 2.5016 . no
O6 H13 2.3136 . no
O6 H24A 2.5027 . no
O6 H24B 2.5533 . no
O6 H24C 3.1812 . no
C2 H1A 3.1484 . no
C3 H1 3.2749 . no
C3 H4 2.6459 . no
C4 H6 3.2247 . no
C6 H4 3.2250 . no
C7 H1A 2.5766 . no
C7 H5 3.2255 . no
C8 H1A 3.1641 . no
C8 H5 3.2474 . no
C9 H1 3.1894 . no
C9 H4 3.2535 . no
C9 H6 3.2616 . no
C10 H1 2.5882 . no
C10 H11A 2.6394 . no
C10 H11B 2.5927 . no
C14 H2 3.1480 . no
C15 H13 3.2727 . no
C15 H16 2.6415 . no
C16 H18 3.2230 . no
C18 H16 3.2258 . no
C19 H2 2.5841 . no
C19 H17 3.2289 . no
C20 H2 3.1707 . no
C20 H17 3.2437 . no
C21 H13 3.1862 . no
C21 H16 3.2643 . no
C21 H18 3.2495 . no
C22 H13 2.5883 . no
C22 H23A 2.6455 . no
C22 H23B 2.5678 . no
H1 H1A 2.1951 . no
H2 H13 2.1819 . no
H4 H5 2.2876 . no
H5 H6 2.3133 . no
H11A H12A 2.7948 . no
H11A H12B 2.2943 . no
H11A H12C 2.3285 . no
H11B H12A 2.3300 . no
H11B H12B 2.7947 . no
H11B H12C 2.2929 . no
H16 H17 2.2784 . no
H17 H18 2.3222 . no
H23A H24A 2.2952 . no
H23A H24B 2.7647 . no
H23A H24C 2.2536 . no
H23B H24A 2.7650 . no
H23B H24B 2.2578 . no
H23B H24C 2.2908 . no
Cl1 H12C 3.0035 1_456 no
Cl1 H24A 3.0728 2_677 no
Cl1 H24B 3.4138 2_677 no
Cl2 H1 3.4520 2_676 no
Cl2 H12A 3.1724 2_676 no
Cl2 H12B 3.0802 2_676 no
Cl2 H23B 3.1372 1_455 no
O1 H2 2.0354 1_545 no
O1 H13 2.9311 1_545 no
O1 H23A 2.7404 2_767 no
O2 H2 2.4827 1_545 no
O2 H11B 2.6385 2_766 no
O2 H13 3.4981 1_545 no
O2 H16 2.6581 2_766 no
O2 H17 3.5157 2_766 no
O3 H17 2.9058 . no
O4 H1 2.9724 1_655 no
O4 H1A 1.9806 1_655 no
O4 H11A 2.7435 2_766 no
O5 H1 3.4911 1_655 no
O5 H1A 2.5061 1_655 no
O5 H4 2.8000 2_767 no
O5 H5 3.3522 2_767 no
O5 H18 3.2961 1_655 no
O6 H12A 3.0510 2_776 no
O6 H12C 3.4495 2_776 no
N1 H4 3.5232 2_667 no
N1 H5 3.5029 2_667 no
N1 H11A 3.3055 2_666 no
N1 H12B 3.0986 2_666 no
N2 H16 3.4800 2_776 no
N2 H23A 3.5095 2_777 no
N2 H24A 3.2174 2_777 no
N2 H24C 3.4565 2_777 no
C1 H5 3.3232 2_667 no
C1 H11A 3.3821 2_666 no
C1 H12B 2.9743 2_666 no
C2 H2 3.4993 1_545 no
C2 H5 3.4991 2_667 no
C2 H12B 3.0787 2_666 no
C3 H2 2.9860 1_545 no
C3 H6 3.4919 2_667 no
C3 H12B 3.3085 2_666 no
C3 H24B 3.5623 1_445 no
C4 H23A 3.1923 2_767 no
C4 H24B 3.0695 1_445 no
C4 H24C 2.8703 1_445 no
C5 H24B 3.4891 1_445 no
C5 H24C 3.2032 1_445 no
C7 H4 3.4967 2_667 no
C8 H12B 3.4431 2_666 no
C8 H24B 3.1021 1_445 no
C8 H24C 3.5332 1_445 no
C9 H4 3.3960 2_667 no
C9 H12B 3.3338 2_666 no
C9 H24B 3.5847 1_445 no
C10 H2 3.2052 1_545 no
C10 H11B 3.3254 2_766 no
C10 H16 3.5387 2_766 no
C10 H17 3.5173 . no
C11 H6 3.3472 1_654 no
C11 H16 3.1099 2_766 no
C11 H17 3.3049 . no
C12 H6 3.5409 1_654 no
C12 H13 3.3546 2_776 no
C12 H17 3.3672 . no
C12 H24B 3.0707 2_776 no
C13 H12A 3.3475 2_776 no
C13 H17 3.4514 2_776 no
C13 H23A 3.4444 2_777 no
C13 H24A 2.9146 2_777 no
C14 H1A 3.5009 1_655 no
C14 H24A 3.0131 2_777 no
C15 H1A 2.9607 1_655 no
C15 H24A 3.4101 2_777 no
C16 H5 3.0022 2_667 no
C16 H6 3.5518 2_667 no
C16 H11A 3.3311 2_766 no
C17 H5 2.9835 2_667 no
C17 H12A 3.4729 . no
C18 H5 3.3207 2_667 no
C18 H18 3.2531 2_676 no
C19 H23B 3.4975 1_455 no
C20 H5 3.3515 2_667 no
C21 H16 3.5751 2_776 no
C21 H24A 3.5848 2_777 no
C21 H24C 3.5887 2_777 no
C22 H1A 3.2020 1_655 no
C22 H4 3.5808 2_767 no
C22 H12A 3.5259 2_776 no
C23 H4 2.9753 2_767 no
C23 H24C 3.3501 2_877 no
C24 H4 3.4444 1_665 no
C24 H12C 3.5293 2_776 no
H1 Cl2 3.4520 2_676 no
H1 O4 2.9724 1_455 no
H1 O5 3.4911 1_455 no
H1 H5 3.5789 2_667 no
H1 H11A 3.2713 2_666 no
H1 H12B 3.3710 2_666 no
H1 H17 3.2601 . no
H1A O4 1.9806 1_455 no
H1A O5 2.5061 1_455 no
H1A C14 3.5009 1_455 no
H1A C15 2.9607 1_455 no
H1A C22 3.2020 1_455 no
H1A H4 3.5893 2_667 no
H1A H11A 3.1323 2_666 no
H1A H12B 3.5003 2_666 no
H2 O1 2.0354 1_565 no
H2 O2 2.4827 1_565 no
H2 C2 3.4993 1_565 no
H2 C3 2.9860 1_565 no
H2 C10 3.2052 1_565 no
H2 H16 3.4976 2_776 no
H2 H23A 3.3595 2_777 no
H4 O5 2.8000 2_767 no
H4 N1 3.5232 2_667 no
H4 C7 3.4967 2_667 no
H4 C9 3.3960 2_667 no
H4 C22 3.5808 2_767 no
H4 C23 2.9753 2_767 no
H4 C24 3.4444 1_445 no
H4 H1A 3.5893 2_667 no
H4 H23A 2.3028 2_767 no
H4 H23B 2.8255 2_767 no
H4 H24B 3.2960 1_445 no
H4 H24C 2.7346 1_445 no
H5 O5 3.3522 2_767 no
H5 N1 3.5029 2_667 no
H5 C1 3.3232 2_667 no
H5 C2 3.4991 2_667 no
H5 C16 3.0022 2_667 no
H5 C17 2.9835 2_667 no
H5 C18 3.3207 2_667 no
H5 C20 3.3515 2_667 no
H5 H1 3.5789 2_667 no
H5 H16 3.3282 2_667 no
H5 H17 3.2919 2_667 no
H5 H24C 3.2924 1_445 no
H6 C3 3.4919 2_667 no
H6 C11 3.3472 1_456 no
H6 C12 3.5409 1_456 no
H6 C16 3.5518 2_667 no
H6 H11A 3.0507 1_456 no
H6 H11B 3.0432 1_456 no
H6 H12C 2.8622 1_456 no
H6 H16 3.2512 2_667 no
H11A O4 2.7435 2_766 no
H11A N1 3.3055 2_666 no
H11A C1 3.3821 2_666 no
H11A C16 3.3311 2_766 no
H11A H1 3.2713 2_666 no
H11A H1A 3.1323 2_666 no
H11A H6 3.0507 1_654 no
H11A H16 2.4474 2_766 no
H11B O2 2.6385 2_766 no
H11B C10 3.3254 2_766 no
H11B H6 3.0432 1_654 no
H11B H11B 3.1324 2_766 no
H11B H16 2.9670 2_766 no
H11B H17 3.1192 . no
H12A Cl2 3.1724 2_676 no
H12A O6 3.0510 2_776 no
H12A C13 3.3475 2_776 no
H12A C17 3.4729 . no
H12A C22 3.5259 2_776 no
H12A H13 2.8037 2_776 no
H12A H17 2.6339 . no
H12A H24B 3.1621 2_776 no
H12B Cl2 3.0802 2_676 no
H12B N1 3.0986 2_666 no
H12B C1 2.9743 2_666 no
H12B C2 3.0787 2_666 no
H12B C3 3.3085 2_666 no
H12B C8 3.4431 2_666 no
H12B C9 3.3338 2_666 no
H12B H1 3.3710 2_666 no
H12B H1A 3.5003 2_666 no
H12B H24B 2.8090 2_776 no
H12C Cl1 3.0035 1_654 no
H12C O6 3.4495 2_776 no
H12C C24 3.5293 2_776 no
H12C H6 2.8622 1_654 no
H12C H13 3.0454 2_776 no
H12C H24B 2.7388 2_776 no
H13 O1 2.9311 1_565 no
H13 O2 3.4981 1_565 no
H13 C12 3.3546 2_776 no
H13 H12A 2.8037 2_776 no
H13 H12C 3.0454 2_776 no
H13 H17 3.5783 2_776 no
H13 H23A 3.2242 2_777 no
H13 H24A 3.1982 2_777 no
H16 O2 2.6581 2_766 no
H16 N2 3.4800 2_776 no
H16 C10 3.5387 2_766 no
H16 C11 3.1099 2_766 no
H16 C21 3.5751 2_776 no
H16 H2 3.4976 2_776 no
H16 H5 3.3282 2_667 no
H16 H6 3.2512 2_667 no
H16 H11A 2.4474 2_766 no
H16 H11B 2.9670 2_766 no
H17 O2 3.5157 2_766 no
H17 O3 2.9058 . no
H17 C10 3.5173 . no
H17 C11 3.3049 . no
H17 C12 3.3672 . no
H17 C13 3.4514 2_776 no
H17 H1 3.2601 . no
H17 H5 3.2919 2_667 no
H17 H11B 3.1192 . no
H17 H12A 2.6339 . no
H17 H13 3.5783 2_776 no
H18 O5 3.2961 1_455 no
H18 C18 3.2531 2_676 no
H18 H18 2.3421 2_676 no
H23A O1 2.7404 2_767 no
H23A N2 3.5095 2_777 no
H23A C4 3.1923 2_767 no
H23A C13 3.4444 2_777 no
H23A H2 3.3595 2_777 no
H23A H4 2.3028 2_767 no
H23A H13 3.2242 2_777 no
H23A H24C 3.1658 2_877 no
H23B Cl2 3.1372 1_655 no
H23B C19 3.4975 1_655 no
H23B H4 2.8255 2_767 no
H23B H24C 2.7935 2_877 no
H24A Cl1 3.0728 2_677 no
H24A N2 3.2174 2_777 no
H24A C13 2.9146 2_777 no
H24A C14 3.0131 2_777 no
H24A C15 3.4101 2_777 no
H24A C21 3.5848 2_777 no
H24A H13 3.1982 2_777 no
H24B Cl1 3.4138 2_677 no
H24B C3 3.5623 1_665 no
H24B C4 3.0695 1_665 no
H24B C5 3.4891 1_665 no
H24B C8 3.1021 1_665 no
H24B C9 3.5847 1_665 no
H24B C12 3.0707 2_776 no
H24B H4 3.2960 1_665 no
H24B H12A 3.1621 2_776 no
H24B H12B 2.8090 2_776 no
H24B H12C 2.7388 2_776 no
H24C N2 3.4565 2_777 no
H24C C4 2.8703 1_665 no
H24C C5 3.2032 1_665 no
H24C C8 3.5332 1_665 no
H24C C21 3.5887 2_777 no
H24C C23 3.3501 2_877 no
H24C H4 2.7346 1_665 no
H24C H5 3.2924 1_665 no
H24C H23A 3.1658 2_877 no
H24C H23B 2.7935 2_877 no
H24C H24C 3.2614 2_877 no

loop_
_geom_hbond_atom_site_label_D
_geom_hbond_atom_site_label_H
_geom_hbond_atom_site_label_A
_geom_hbond_site_symmetry_A
_geom_hbond_distance_DH
_geom_hbond_distance_HA
_geom_hbond_distance_DA
_geom_hbond_angle_DHA
_geom_hbond_publ_flag
N1 H1A O4 1_455 0.86 1.981 2.748(4) 148 yes
N1 H1A O5 1_455 0.86 2.506 3.035(4) 121 yes
N2 H2 O1 1_565 0.86 2.035 2.777(4) 144 yes
N2 H2 O2 1_565 0.86 2.483 3.064(4) 126 yes

loop_
_geom_torsion_atom_site_label_1
_geom_torsion_atom_site_label_2
_geom_torsion_atom_site_label_3
_geom_torsion_atom_site_label_4
_geom_torsion
_geom_torsion_publ_flag
C10 O3 C11 C12 -176.3(3) no
C10 O3 C11 H11A 63.6 no
C10 O3 C11 H11B -56.2 no
C11 O3 C10 O2 1.3(5) no
C11 O3 C10 C2 -178.9(3) no
C22 O6 C23 C24 173.8(3) no
C22 O6 C23 H23A -65.8 no
C22 O6 C23 H23B 53.4 no
C23 O6 C22 O5 -5.1(4) no
C23 O6 C22 C14 173.6(3) no
C1 N1 C9 C7 179.6(3) no
C1 N1 C9 C8 0.0(5) no
C9 N1 C1 C2 1.2(5) no
C9 N1 C1 H1 -178.8 no
H1A N1 C1 C2 -178.8 no
H1A N1 C1 H1 1.2 no
H1A N1 C9 C7 -0.4 no
H1A N1 C9 C8 -180.0 no
C13 N2 C21 C19 179.0(2) no
C13 N2 C21 C20 -0.4(4) no
C21 N2 C13 C14 0.7(4) no
C21 N2 C13 H13 -179.3 no
H2 N2 C13 C14 -179.3 no
H2 N2 C13 H13 0.7 no
H2 N2 C21 C19 -1.0 no
H2 N2 C21 C20 179.6 no
N1 C1 C2 C3 0.2(5) no
N1 C1 C2 C10 -179.2(3) no
H1 C1 C2 C3 -179.8 no
H1 C1 C2 C10 0.8 no
C1 C2 C3 O1 176.1(3) no
C1 C2 C3 C8 -2.5(5) no
C1 C2 C10 O2 173.2(4) no
C1 C2 C10 O3 -6.5(5) no
C3 C2 C10 O2 -6.2(6) no
C3 C2 C10 O3 174.1(3) no
C10 C2 C3 O1 -4.5(6) no
C10 C2 C3 C8 176.9(3) no
O1 C3 C8 C4 4.8(5) no
O1 C3 C8 C9 -175.0(3) no
C2 C3 C8 C4 -176.5(3) no
C2 C3 C8 C9 3.6(5) no
C5 C4 C8 C3 -178.1(4) no
C5 C4 C8 C9 1.7(6) no
C8 C4 C5 C6 -0.4(6) no
C8 C4 C5 H5 179.6 no
H4 C4 C5 C6 179.6 no
H4 C4 C5 H5 -0.4 no
H4 C4 C8 C3 1.9 no
H4 C4 C8 C9 -178.2 no
C4 C5 C6 C7 -0.7(7) no
C4 C5 C6 H6 179.3 no
H5 C5 C6 C7 179.3 no
H5 C5 C6 H6 -0.7 no
C5 C6 C7 Cl1 -178.8(4) no
C5 C6 C7 C9 0.5(7) no
H6 C6 C7 Cl1 1.2 no
H6 C6 C7 C9 -179.5 no
Cl1 C7 C9 N1 0.6(5) no
Cl1 C7 C9 C8 -179.8(3) no
C6 C7 C9 N1 -178.7(4) no
C6 C7 C9 C8 0.9(6) no
C3 C8 C9 N1 -2.5(5) no
C3 C8 C9 C7 177.9(3) no
C4 C8 C9 N1 177.7(3) no
C4 C8 C9 C7 -1.9(5) no
O3 C11 C12 H12A 56.7 no
O3 C11 C12 H12B -63.3 no
O3 C11 C12 H12C 176.7 no
H11A C11 C12 H12A 176.8 no
H11A C11 C12 H12B 56.8 no
H11A C11 C12 H12C -63.2 no
H11B C11 C12 H12A -63.5 no
H11B C11 C12 H12B 176.6 no
H11B C11 C12 H12C 56.5 no
N2 C13 C14 C15 -1.0(4) no
N2 C13 C14 C22 179.8(2) no
H13 C13 C14 C15 179.0 no
H13 C13 C14 C22 -0.2 no
C13 C14 C15 O4 -177.9(3) no
C13 C14 C15 C20 1.0(4) no
C13 C14 C22 O5 -168.2(3) no
C13 C14 C22 O6 13.1(4) no
C15 C14 C22 O5 12.6(4) no
C15 C14 C22 O6 -166.0(2) no
C22 C14 C15 O4 1.4(4) no
C22 C14 C15 C20 -179.8(2) no
O4 C15 C20 C16 -1.9(4) no
O4 C15 C20 C21 178.2(2) no
C14 C15 C20 C16 179.21(19) no
C14 C15 C20 C21 -0.7(3) no
C17 C16 C20 C15 178.5(3) no
C17 C16 C20 C21 -1.6(4) no
C20 C16 C17 C18 0.7(4) no
C20 C16 C17 H17 -179.3 no
H16 C16 C17 C18 -179.3 no
H16 C16 C17 H17 0.7 no
H16 C16 C20 C15 -1.5 no
H16 C16 C20 C21 178.4 no
C16 C17 C18 C19 0.8(5) no
C16 C17 C18 H18 -179.2 no
H17 C17 C18 C19 -179.2 no
H17 C17 C18 H18 0.8 no
C17 C18 C19 Cl2 178.0(3) no
C17 C18 C19 C21 -1.3(5) no
H18 C18 C19 Cl2 -2.0 no
H18 C18 C19 C21 178.7 no
Cl2 C19 C21 N2 1.6(4) no
Cl2 C19 C21 C20 -179.00(16) no
C18 C19 C21 N2 -179.0(3) no
C18 C19 C21 C20 0.4(4) no
C15 C20 C21 N2 0.4(4) no
C15 C20 C21 C19 -178.99(19) no
C16 C20 C21 N2 -179.5(2) no
C16 C20 C21 C19 1.1(4) no
O6 C23 C24 H24A 56.6 no
O6 C23 C24 H24B -63.4 no
O6 C23 C24 H24C 176.6 no
H23A C23 C24 H24A -63.8 no
H23A C23 C24 H24B 176.2 no
H23A C23 C24 H24C 56.2 no
H23B C23 C24 H24A 177.0 no
H23B C23 C24 H24B 57.0 no
H23B C23 C24 H24C -63.0 no

_cod_database_fobs_code 2240927
